data_2014272
loop_
_publ_author_name
'Batten, Michael P.'
'Canty, Allan J.'
'Cavell, Kingsley J.'
'R\"uther, Thomas'
'Skelton, Brian W.'
'White, Allan H.'

_publ_section_title
;Dichloro(methanol-\k<i>O</i>)[(methoxy)tris(1-methyl-1<i>H</i>-imidazol-2-yl)methane-\k^2^<i>N</i>^3^]iron(II)
 (<i>ca</i> 153K)
;
_journal_issue 7
_journal_name_full 'Acta Crystallographica Section C'
_journal_page_first m314
_journal_page_last m315
_journal_paper_doi 10.1107/S010827010401087X
_journal_volume 60
_journal_year 2004
_chemical_formula_iupac '[Fe Cl2 (C14 H18 N6 O) (C H4 O)]'
_chemical_formula_moiety 'C15 H22 Cl2 Fe1 N6 O2'
_chemical_formula_structural '[Fe Cl2 (C14 H18 N6 O) (C H4 O)]'
_chemical_formula_sum 'C15 H22 Cl2 Fe N6 O2'
_chemical_formula_weight 445.13
_chemical_name_systematic
;
Dichloro(methanol-\kO)[(methoxy)tris(1-methyl-1H-imidazol-2-yl)methane-
\k^2^N^3^]iron(II)
;
_space_group_IT_number 14
_symmetry_cell_setting monoclinic
_symmetry_space_group_name_Hall '-P 2yn'
_symmetry_space_group_name_H-M 'P 1 21/n 1'
_atom_sites_solution_hydrogens difmap
_atom_sites_solution_primary direct
_atom_sites_solution_secondary difmap
_cell_angle_alpha 90.00
_cell_angle_beta 101.953(2)
_cell_angle_gamma 90.00
_cell_formula_units_Z 4
_cell_length_a 9.8803(8)
_cell_length_b 16.3290(10)
_cell_length_c 12.2460(10)
_cell_measurement_reflns_used 8192
_cell_measurement_temperature 150(2)
_cell_measurement_theta_max 37.3
_cell_measurement_theta_min 2.45
_cell_volume 1932.9(3)
_computing_cell_refinement 'SAINT (Siemens, 1995)'
_computing_data_collection 'SMART (Siemens, 1995)'
_computing_data_reduction SAINT
_computing_molecular_graphics Xtal3.5
_computing_publication_material 'BONDLA and CIFIO in Xtal3.5'
_computing_structure_refinement 'CRYLSQ in Xtal3.5'
_computing_structure_solution 'Xtal3.5 (Hall et al., 1995)'
_diffrn_ambient_temperature 150(2)
_diffrn_measured_fraction_theta_full 1.0
_diffrn_measured_fraction_theta_max 0.99
_diffrn_measurement_device_type 'Bruker SMART CCD area-detector'
_diffrn_measurement_method \w
_diffrn_radiation_monochromator graphite
_diffrn_radiation_source 'sealed tube'
_diffrn_radiation_type 'Mo K\a'
_diffrn_radiation_wavelength 0.71073
_diffrn_reflns_av_R_equivalents 0.063
_diffrn_reflns_av_sigmaI/netI 0.106
_diffrn_reflns_limit_h_max 16
_diffrn_reflns_limit_h_min -16
_diffrn_reflns_limit_k_max 27
_diffrn_reflns_limit_k_min -27
_diffrn_reflns_limit_l_max 20
_diffrn_reflns_limit_l_min -20
_diffrn_reflns_number 39725
_diffrn_reflns_theta_full 37.5
_diffrn_reflns_theta_max 37.57
_diffrn_reflns_theta_min 2.11
_diffrn_standards_decay_% 0
_diffrn_standards_number 0
_exptl_absorpt_coefficient_mu 1.079
_exptl_absorpt_correction_T_max 0.806
_exptl_absorpt_correction_T_min 0.572
_exptl_absorpt_correction_type multi-scan
_exptl_absorpt_process_details '(SADABS; Sheldrick, 1996)'
_exptl_crystal_colour yellow
_exptl_crystal_density_diffrn 1.53
_exptl_crystal_density_meas ?
_exptl_crystal_density_method 'not measured'
_exptl_crystal_description prism
_exptl_crystal_F_000 920
_exptl_crystal_size_max 0.3
_exptl_crystal_size_mid 0.25
_exptl_crystal_size_min 0.2
_refine_diff_density_max 1.77
_refine_diff_density_min -0.78
_refine_ls_extinction_method none
_refine_ls_goodness_of_fit_all 1.271
_refine_ls_goodness_of_fit_ref 1.111
_refine_ls_hydrogen_treatment mixed
_refine_ls_matrix_type full
_refine_ls_number_constraints 0
_refine_ls_number_parameters 239
_refine_ls_number_reflns 6646
_refine_ls_number_restraints 0
_refine_ls_R_factor_all 0.092
_refine_ls_R_factor_gt 0.054
_refine_ls_shift/su_max 0.01
_refine_ls_shift/su_mean 0.000
_refine_ls_structure_factor_coef Fsqd
_refine_ls_weighting_details 'w = 1/[\s^2^(F^2^) +  2.6F^2^]'
_refine_ls_weighting_scheme calc
_refine_ls_wR_factor_all 0.152
_refine_ls_wR_factor_ref 0.157
_reflns_number_gt 6646
_reflns_number_total 10108
_reflns_threshold_expression I>2\s(I)
_cod_data_source_file ta1446.cif
_cod_data_source_block I
_cod_depositor_comments
;
The following automatic conversions were performed:

'_exptl_crystal_density_meas' value 'not measured' was changed to '?'
- the value is perceived as not measured.

Automatic conversion script
Id: cif_fix_values 3008 2015-01-20 13:52:24Z robertas 
;
_cod_original_sg_symbol_Hall -p_2yn
_cod_original_sg_symbol_H-M 'P 21/n'
_cod_original_formula_sum 'C15 H22 Cl2 Fe1 N6 O2'
_cod_database_code 2014272
_cod_database_fobs_code 2014272

loop_
_symmetry_equiv_pos_as_xyz
+x,+y,+z
1/2-x,1/2+y,1/2-z
-x,-y,-z
1/2+x,1/2-y,1/2+z

loop_
_atom_site_label
_atom_site_fract_x
_atom_site_fract_y
_atom_site_fract_z
_atom_site_U_iso_or_equiv
_atom_site_adp_type
_atom_site_calc_flag
_atom_site_calc_attached_atom
_atom_site_occupancy
_atom_site_disorder_assembly
_atom_site_disorder_group
Fe 0.22512(3) 0.113206(19) 0.20735(3) 0.01858(12) Uani ? ? 1.00000 ? ?
Cl1 0.35746(6) -0.00288(3) 0.26351(5) 0.0269(2) Uani ? ? 1.00000 ? ?
Cl2 -0.01074(6) 0.11563(4) 0.12920(5) 0.0266(2) Uani ? ? 1.00000 ? ?
N11 0.2875(2) 0.12109(12) 0.04964(17) 0.0229(7) Uani ? ? 1.00000 ? ?
C12 0.3696(2) 0.17360(12) 0.01248(17) 0.0179(7) Uani ? ? 1.00000 ? ?
N13 0.4067(2) 0.14389(12) -0.08172(17) 0.0234(8) Uani ? ? 1.00000 ? ?
C131 0.4942(3) 0.17943(18) -0.1526(3) 0.0357(12) Uani ? ? 1.00000 ? ?
C14 0.3457(3) 0.06826(16) -0.1025(2) 0.0303(10) Uani ? ? 1.00000 ? ?
C15 0.2720(3) 0.05523(16) -0.0219(2) 0.0304(10) Uani ? ? 1.00000 ? ?
N21 0.3343(2) 0.22428(11) 0.24200(15) 0.0182(6) Uani ? ? 1.00000 ? ?
C22 0.3900(2) 0.27337(12) 0.17655(16) 0.0162(6) Uani ? ? 1.00000 ? ?
N23 0.4331(2) 0.34435(11) 0.23072(15) 0.0193(6) Uani ? ? 1.00000 ? ?
C231 0.4984(3) 0.41604(15) 0.1914(2) 0.0293(10) Uani ? ? 1.00000 ? ?
C24 0.4037(3) 0.33991(15) 0.33525(18) 0.0235(8) Uani ? ? 1.00000 ? ?
C25 0.3424(2) 0.26608(14) 0.34158(17) 0.0214(8) Uani ? ? 1.00000 ? ?
N31 0.39951(19) 0.35989(12) -0.09694(14) 0.0184(6) Uani ? ? 1.00000 ? ?
C32 0.3426(2) 0.32225(12) -0.02127(15) 0.0159(6) Uani ? ? 1.00000 ? ?
N33 0.20802(18) 0.34512(11) -0.03027(15) 0.0175(6) Uani ? ? 1.00000 ? ?
C331 0.1107(2) 0.32067(16) 0.0391(2) 0.0243(9) Uani ? ? 1.00000 ? ?
C34 0.1786(2) 0.40064(14) -0.11668(18) 0.0215(8) Uani ? ? 1.00000 ? ?
C35 0.2962(2) 0.40872(14) -0.15686(18) 0.0217(8) Uani ? ? 1.00000 ? ?
C1 0.4155(2) 0.25780(12) 0.05945(16) 0.0159(6) Uani ? ? 1.00000 ? ?
O11 0.55884(15) 0.26877(10) 0.06121(14) 0.0191(6) Uani ? ? 1.00000 ? ?
C11 0.6467(2) 0.21387(17) 0.1356(2) 0.0294(10) Uani ? ? 1.00000 ? ?
O10 0.16534(18) 0.11862(12) 0.37411(15) 0.0242(7) Uani ? ? 1.00000 ? ?
C10 0.2313(3) 0.0819(2) 0.4763(2) 0.0306(11) Uani ? ? 1.00000 ? ?
H131A 0.49681 0.14438 -0.21551 0.07000 Uiso ? ? 1.00000 ? ?
H131B 0.45738 0.23124 -0.17965 0.07000 Uiso ? ? 1.00000 ? ?
H131C 0.58507 0.18638 -0.11023 0.07000 Uiso ? ? 1.00000 ? ?
H14 0.35404 0.03207 -0.16101 0.02900 Uiso ? ? 1.00000 ? ?
H15 0.21790 0.00803 -0.01663 0.04400 Uiso ? ? 1.00000 ? ?
H231A 0.50103 0.45964 0.24303 0.07200 Uiso ? ? 1.00000 ? ?
H231B 0.59055 0.40284 0.18523 0.07200 Uiso ? ? 1.00000 ? ?
H231C 0.44730 0.43302 0.12078 0.07200 Uiso ? ? 1.00000 ? ?
H24 0.42258 0.38021 0.39221 0.03100 Uiso ? ? 1.00000 ? ?
H25 0.31021 0.24628 0.40463 0.03700 Uiso ? ? 1.00000 ? ?
H331A 0.02135 0.34042 0.00667 0.04200 Uiso ? ? 1.00000 ? ?
H331B 0.10846 0.26247 0.04370 0.04200 Uiso ? ? 1.00000 ? ?
H331C 0.13940 0.34292 0.11168 0.04200 Uiso ? ? 1.00000 ? ?
H34 0.09318 0.42787 -0.14282 0.02700 Uiso ? ? 1.00000 ? ?
H35 0.30596 0.44314 -0.21731 0.03100 Uiso ? ? 1.00000 ? ?
H11A 0.74048 0.22418 0.13314 0.04900 Uiso ? ? 1.00000 ? ?
H11B 0.62369 0.15902 0.11313 0.04900 Uiso ? ? 1.00000 ? ?
H11C 0.63322 0.22189 0.20940 0.04900 Uiso ? ? 1.00000 ? ?
H10 0.085(4) 0.132(2) 0.383(3) 0.032(10) Uiso ? ? 1.00000 ? ?
H10A 0.32144 0.06306 0.47238 0.05000 Uiso ? ? 1.00000 ? ?
H10B 0.24102 0.12170 0.53583 0.05000 Uiso ? ? 1.00000 ? ?
H10C 0.17790 0.03753 0.49415 0.05000 Uiso ? ? 1.00000 ? ?

loop_
_atom_site_aniso_label
_atom_site_aniso_U_11
_atom_site_aniso_U_22
_atom_site_aniso_U_33
_atom_site_aniso_U_12
_atom_site_aniso_U_13
_atom_site_aniso_U_23
Fe 0.01822(13) 0.01754(13) 0.02112(14) -0.00124(10) 0.00671(10) 0.00145(10)
Cl1 0.0258(2) 0.0198(2) 0.0354(3) 0.00360(17) 0.0065(2) -0.0007(2)
Cl2 0.0195(2) 0.0395(3) 0.0208(2) -0.0023(2) 0.00449(16) 0.0045(2)
N11 0.0270(8) 0.0208(8) 0.0235(8) -0.0065(6) 0.0113(7) -0.0035(6)
C12 0.0192(8) 0.0180(7) 0.0178(7) -0.0005(6) 0.0070(6) -0.0018(6)
N13 0.0288(9) 0.0199(8) 0.0245(8) -0.0041(6) 0.0122(7) -0.0058(6)
C131 0.0465(16) 0.0311(12) 0.0387(13) -0.0091(11) 0.0301(13) -0.0112(10)
C14 0.0382(13) 0.0243(10) 0.0319(11) -0.0068(9) 0.0153(10) -0.0122(9)
C15 0.0398(13) 0.0236(10) 0.0313(11) -0.0124(9) 0.0155(10) -0.0098(9)
N21 0.0200(7) 0.0191(7) 0.0164(6) -0.0007(6) 0.0059(5) 0.0002(5)
C22 0.0168(7) 0.0168(7) 0.0155(7) -0.0015(6) 0.0044(6) -0.0002(6)
N23 0.0233(8) 0.0172(7) 0.0173(7) -0.0014(6) 0.0041(6) -0.0017(6)
C231 0.0404(13) 0.0195(9) 0.0297(11) -0.0099(9) 0.0110(10) -0.0021(8)
C24 0.0293(10) 0.0237(9) 0.0181(8) -0.0013(8) 0.0062(7) -0.0043(7)
C25 0.0255(9) 0.0234(9) 0.0161(7) 0.0001(7) 0.0063(7) -0.0006(7)
N31 0.0190(7) 0.0202(7) 0.0161(7) 0.0005(6) 0.0041(5) 0.0013(5)
C32 0.0154(7) 0.0174(7) 0.0146(7) 0.0012(5) 0.0026(5) -0.0004(6)
N33 0.0143(6) 0.0186(7) 0.0195(7) 0.0014(5) 0.0033(5) -0.0011(6)
C331 0.0153(8) 0.0304(10) 0.0282(10) 0.0005(7) 0.0070(7) 0.0005(8)
C34 0.0197(8) 0.0215(9) 0.0213(8) 0.0042(7) -0.0003(6) 0.0003(7)
C35 0.0259(9) 0.0200(8) 0.0178(8) 0.0011(7) 0.0019(7) 0.0017(7)
C1 0.0151(7) 0.0157(7) 0.0173(7) 0.0003(5) 0.0044(5) -0.0008(6)
O11 0.0127(5) 0.0204(6) 0.0243(7) 0.0008(5) 0.0040(5) 0.0030(5)
C11 0.0183(9) 0.0298(11) 0.0378(12) 0.0067(8) 0.0002(8) 0.0079(9)
O10 0.0209(7) 0.0322(9) 0.0214(7) 0.0056(6) 0.0087(5) 0.0070(6)
C10 0.0306(11) 0.0410(14) 0.0214(9) 0.0091(10) 0.0079(8) 0.0092(9)

loop_
_atom_type_symbol
_atom_type_scat_dispersion_real
_atom_type_scat_dispersion_imag
_atom_type_scat_source
C 0.002 0.002 'Int Tables Vol IV Tables 2.2B and 2.3.1'
H 0.0 0.0 'Int Tables Vol IV Tables 2.2B and 2.3.1'
Cl 0.132 0.159 'Int Tables Vol IV Tables 2.2B and 2.3.1'
Fe 0.301 0.845 'Int Tables Vol IV Tables 2.2B and 2.3.1'
N 0.004 0.003 'Int Tables Vol IV Tables 2.2B and 2.3.1'
O 0.008 0.006 'Int Tables Vol IV Tables 2.2B and 2.3.1'

loop_
_geom_angle_atom_site_label_1
_geom_angle_atom_site_label_2
_geom_angle_atom_site_label_3
_geom_angle
_geom_angle_publ_flag
Cl1 Fe Cl2 126.09(3) yes
Cl1 Fe N11 93.80(6) yes
Cl1 Fe N21 114.14(5) yes
Cl1 Fe O10 90.05(5) yes
Cl2 Fe N11 94.50(6) yes
Cl2 Fe N21 119.66(5) yes
Cl2 Fe O10 86.77(5) yes
N11 Fe N21 84.22(8) yes
N11 Fe O10 174.14(7) yes
N21 Fe O10 90.17(7) yes
Fe N11 C12 131.13(15) ?
Fe N11 C15 120.71(18) ?
C12 N11 C15 106.4(2) ?
N11 C12 N13 110.50(19) ?
N11 C12 C1 127.6(2) ?
N13 C12 C1 121.8(2) ?
C12 N13 C131 130.7(2) ?
C12 N13 C14 106.8(2) ?
C131 N13 C14 122.4(2) ?
N13 C131 H131A 110.8 ?
N13 C131 H131B 109.2 ?
N13 C131 H131C 109.4 ?
H131A C131 H131B 108.7 ?
H131A C131 H131C 109.2 ?
H131B C131 H131C 109.5 ?
N13 C14 C15 106.7(2) ?
N13 C14 H14 126.7 ?
C15 C14 H14 126.6 ?
N11 C15 C14 109.5(2) ?
N11 C15 H15 125.6 ?
C14 C15 H15 124.9 ?
FE N21 C22 130.94(14) ?
FE N21 C25 122.34(16) ?
C22 N21 C25 106.13(18) ?
N21 C22 N23 110.28(18) ?
N21 C22 C1 129.37(18) ?
N23 C22 C1 120.26(18) ?
C22 N23 C231 129.5(2) ?
C22 N23 C24 107.74(19) ?
C231 N23 C24 122.8(2) ?
N23 C231 H231A 109.5 ?
N23 C231 H231B 109.8 ?
N23 C231 H231C 110.2 ?
H231A C231 H231B 109.1 ?
H231A C231 H231C 108.9 ?
H231B C231 H231C 109.3 ?
N23 C24 C25 106.5(2) ?
N23 C24 H24 127.0 ?
C25 C24 H24 126.5 ?
N21 C25 C24 109.4(2) ?
N21 C25 H25 125.4 ?
C24 C25 H25 125.2 ?
C32 N31 C35 105.32(18) ?
N31 C32 N33 111.30(17) ?
N31 C32 C1 124.15(18) ?
N33 C32 C1 124.43(18) ?
C32 N33 C331 128.69(17) ?
C32 N33 C34 106.84(18) ?
C331 N33 C34 124.41(18) ?
N33 C331 H331A 109.4 ?
N33 C331 H331B 109.4 ?
N33 C331 H331C 109.5 ?
H331A C331 H331B 109.5 ?
H331A C331 H331C 109.5 ?
H331B C331 H331C 109.4 ?
N33 C34 C35 106.34(19) ?
N33 C34 H34 126.8 ?
C35 C34 H34 126.8 ?
N31 C35 C34 110.2(2) ?
N31 C35 H35 124.9 ?
C34 C35 H35 124.9 ?
C12 C1 C22 114.25(17) ?
C12 C1 C32 108.40(15) ?
C12 C1 O11 109.67(17) ?
C22 C1 C32 110.33(16) ?
C22 C1 O11 108.77(15) ?
C32 C1 O11 105.01(16) ?
C1 O11 C11 113.58(18) ?
O11 C11 H11A 109.6 ?
O11 C11 H11B 109.2 ?
O11 C11 H11C 109.4 ?
H11A C11 H11B 109.5 ?
H11A C11 H11C 109.6 ?
H11B C11 H11C 109.5 ?
FE O10 C10 128.84(17) ?
FE O10 H10 123(3) ?
C10 O10 H10 106(3) ?
O10 C10 H10A 110.9 ?
O10 C10 H10B 109.7 ?
O10 C10 H10C 110.5 ?
H10A C10 H10B 107.9 ?
H10A C10 H10C 109.6 ?
H10B C10 H10C 108.2 ?

loop_
_geom_bond_atom_site_label_1
_geom_bond_atom_site_label_2
_geom_bond_site_symmetry_1
_geom_bond_site_symmetry_2
_geom_bond_distance
_geom_bond_publ_flag
Fe Cl1 . . 2.3246(7) yes
Fe Cl2 . . 2.3290(6) yes
Fe N11 . . 2.149(2) yes
Fe N21 . . 2.1080(18) yes
Fe O10 . . 2.242(2) yes
N11 C12 . . 1.324(3) ?
N11 C15 . . 1.376(3) ?
C12 N13 . . 1.370(3) ?
C12 C1 . . 1.523(3) ?
N13 C131 . . 1.465(4) ?
N13 C14 . . 1.375(3) ?
C131 H131A . . 0.964 ?
C131 H131B . . 0.953 ?
C131 H131C . . 0.947 ?
C14 C15 . . 1.358(5) ?
C14 H14 . . 0.946 ?
C15 H15 . . 0.948 ?
N21 C22 . . 1.331(3) ?
N21 C25 . . 1.385(3) ?
C22 N23 . . 1.359(3) ?
C22 C1 . . 1.528(3) ?
N23 C231 . . 1.465(3) ?
N23 C24 . . 1.372(3) ?
C231 H231A . . 0.949 ?
C231 H231B . . 0.954 ?
C231 H231C . . 0.948 ?
C24 C25 . . 1.359(3) ?
C24 H24 . . 0.949 ?
C25 H25 . . 0.950 ?
N31 C32 . . 1.330(3) ?
N31 C35 . . 1.381(3) ?
C32 N33 . . 1.363(3) ?
C32 C1 . . 1.519(3) ?
N33 C331 . . 1.464(3) ?
N33 C34 . . 1.378(3) ?
C331 H331A . . 0.946 ?
C331 H331B . . 0.953 ?
C331 H331C . . 0.948 ?
C34 C35 . . 1.359(4) ?
C34 H34 . . 0.949 ?
C35 H35 . . 0.950 ?
C1 O11 . . 1.423(3) ?
O11 C11 . . 1.435(3) ?
C11 H11A . . 0.949 ?
C11 H11B . . 0.951 ?
C11 H11C . . 0.949 ?
O10 C10 . . 1.418(3) ?
O10 H10 . . 0.85(5) ?
C10 H10A . . 0.953 ?
C10 H10B . . 0.967 ?
C10 H10C . . 0.948 ?

loop_
_geom_hbond_atom_site_label_D
_geom_hbond_atom_site_label_H
_geom_hbond_atom_site_label_A
_geom_hbond_site_symmetry_A
_geom_hbond_distance_DH
_geom_hbond_distance_HA
_geom_hbond_distance_DA
_geom_hbond_angle_DHA
_geom_hbond_publ_flag
O10 H10 N31 4_455 0.85(5) 1.90(5) 2.745(3) 169(4) yes
